data_4121942
loop_
_publ_author_name
'Li, Qing-Hua'
'Wei, Liang'
'Wang, Chun-Jiang'

_publ_section_title
;
 Catalytic asymmetric 1,3-dipolar [3 + 6] cycloaddition of azomethine
 ylides with 2-acyl cycloheptatrienes: efficient construction of bridged
 heterocycles bearing piperidine moiety.
;
_journal_issue 24
_journal_name_full 'Journal of the American Chemical Society'
_journal_page_first 8685
_journal_page_last 8692
_journal_paper_doi 10.1021/ja503309u
_journal_volume 136
_journal_year 2014
_chemical_absolute_configuration 7R,8S,9R,11S,17S
_chemical_formula_sum 'C23 H24 Cl N O2'
_chemical_formula_weight 381.88
_chemical_name_systematic
;

 ?

;
_space_group_IT_number 4
_symmetry_cell_setting monoclinic
_symmetry_space_group_name_Hall 'P 2yb'
_symmetry_space_group_name_H-M 'P 1 21 1'
_atom_sites_solution_hydrogens geom
_atom_sites_solution_primary direct
_atom_sites_solution_secondary difmap
_audit_creation_method SHELXL-97
_cell_angle_alpha 90.00
_cell_angle_beta 100.927(2)
_cell_angle_gamma 90.00
_cell_formula_units_Z 2
_cell_length_a 10.7267(11)
_cell_length_b 8.0894(9)
_cell_length_c 11.6346(13)
_cell_measurement_reflns_used 3641
_cell_measurement_temperature 296(2)
_cell_measurement_theta_max 28.29
_cell_measurement_theta_min 2.37
_cell_volume 991.26(19)
_computing_cell_refinement 'Bruker SMART'
_computing_data_collection 'Bruker SMART'
_computing_data_reduction 'Bruker SAINT'
_computing_molecular_graphics 'Bruker SHELXTL'
_computing_publication_material 'Bruker SHELXTL'
_computing_structure_refinement 'SHELXL-97 (Sheldrick, 1997)'
_computing_structure_solution 'SHELXS-97 (Sheldrick, 1990)'
_diffrn_ambient_temperature 296(2)
_diffrn_measured_fraction_theta_full 1.000
_diffrn_measured_fraction_theta_max 1.000
_diffrn_measurement_device_type 'CCD area detector'
_diffrn_measurement_method 'phi and omega scans'
_diffrn_radiation_monochromator graphite
_diffrn_radiation_source 'fine-focus sealed tube'
_diffrn_radiation_type MoK\a
_diffrn_radiation_wavelength 0.71073
_diffrn_reflns_av_R_equivalents 0.0123
_diffrn_reflns_av_sigmaI/netI 0.0197
_diffrn_reflns_limit_h_max 13
_diffrn_reflns_limit_h_min -13
_diffrn_reflns_limit_k_max 9
_diffrn_reflns_limit_k_min -10
_diffrn_reflns_limit_l_max 13
_diffrn_reflns_limit_l_min -14
_diffrn_reflns_number 6566
_diffrn_reflns_theta_full 26.49
_diffrn_reflns_theta_max 26.49
_diffrn_reflns_theta_min 1.78
_exptl_absorpt_coefficient_mu 0.210
_exptl_absorpt_correction_T_max 0.9435
_exptl_absorpt_correction_T_min 0.9358
_exptl_absorpt_correction_type multi-scan
_exptl_absorpt_process_details SADABS
_exptl_crystal_density_diffrn 1.276
_exptl_crystal_density_method 'not measured'
_exptl_crystal_description block
_exptl_crystal_F_000 402
_exptl_crystal_size_max 0.32
_exptl_crystal_size_mid 0.30
_exptl_crystal_size_min 0.28
_refine_diff_density_max 0.369
_refine_diff_density_min -0.342
_refine_diff_density_rms 0.029
_refine_ls_abs_structure_details 'Flack H D (1983), Acta Cryst. A39, 876-881'
_refine_ls_abs_structure_Flack 0.08(6)
_refine_ls_extinction_coef 0.0122(19)
_refine_ls_extinction_expression Fc^*^=kFc[1+0.001xFc^2^\l^3^/sin(2\q)]^-1/4^
_refine_ls_extinction_method SHELXL
_refine_ls_goodness_of_fit_ref 0.988
_refine_ls_hydrogen_treatment mixed
_refine_ls_matrix_type full
_refine_ls_number_parameters 247
_refine_ls_number_reflns 3778
_refine_ls_number_restraints 1
_refine_ls_restrained_S_all 0.988
_refine_ls_R_factor_all 0.0370
_refine_ls_R_factor_gt 0.0341
_refine_ls_shift/su_max 0.001
_refine_ls_shift/su_mean 0.000
_refine_ls_structure_factor_coef Fsqd
_refine_ls_weighting_details 'calc w=1/[\s^2^(Fo^2^)+(0.0325P)^2^+0.2895P] where P=(Fo^2^+2Fc^2^)/3'
_refine_ls_weighting_scheme calc
_refine_ls_wR_factor_gt 0.0789
_refine_ls_wR_factor_ref 0.0812
_reflns_number_gt 3545
_reflns_number_total 3778
_reflns_threshold_expression >2sigma(I)
_cod_data_source_file ja503309u_si_003.cif
_cod_data_source_block 130527lqh_0m
_cod_depositor_comments
;
The following automatic conversions were performed:

'_symmetry_cell_setting' value 'Monoclinic' changed to 'monoclinic'
according to
/usr/data/users/saulius/crontab/automatic-downloads/rss-feeds/ACS/lib/dictionaries/cif_core.dic
dictionary named 'cif_core.dic' version 2.4.2 from 2011-04-26.

Automatic conversion script
Id: cif_fix_values 2281 2013-09-26 08:29:07Z andrius 

 Adding full bibliography for 4121940--4121942.cif.
;
_cod_original_sg_symbol_H-M P2(1)
_cod_database_code 4121942

loop_
_symmetry_equiv_pos_as_xyz
'x, y, z'
'-x, y+1/2, -z'

loop_
_atom_site_label
_atom_site_type_symbol
_atom_site_fract_x
_atom_site_fract_y
_atom_site_fract_z
_atom_site_U_iso_or_equiv
_atom_site_adp_type
_atom_site_occupancy
_atom_site_symmetry_multiplicity
_atom_site_calc_flag
_atom_site_refinement_flags
C1 C 1.44626(19) 0.3642(3) 0.40654(19) 0.0550(5) Uani 1 1 d .
C2 C 1.3555(2) 0.4319(3) 0.4606(2) 0.0639(6) Uani 1 1 d .
H2 H 1.3786 0.4938 0.5286 0.077 Uiso 1 1 calc R
C3 C 1.22931(19) 0.4068(3) 0.41242(18) 0.0551(5) Uani 1 1 d .
H3 H 1.1676 0.4557 0.4476 0.066 Uiso 1 1 calc R
C4 C 1.19180(17) 0.3114(2) 0.31358(15) 0.0369(4) Uani 1 1 d .
C5 C 1.28628(18) 0.2455(3) 0.26103(17) 0.0493(5) Uani 1 1 d .
H5 H 1.2639 0.1825 0.1934 0.059 Uiso 1 1 calc R
C6 C 1.4137(2) 0.2717(3) 0.30747(19) 0.0589(6) Uani 1 1 d .
H6 H 1.4761 0.2267 0.2714 0.071 Uiso 1 1 calc R
C7 C 1.05184(16) 0.2779(2) 0.27044(13) 0.0336(4) Uani 1 1 d .
H7 H 1.0083 0.3850 0.2645 0.040 Uiso 1 1 calc R
C8 C 0.89514(15) 0.1706(2) 0.10571(14) 0.0309(3) Uani 1 1 d .
H8 H 0.8506 0.2769 0.1014 0.037 Uiso 1 1 calc R
C9 C 0.83174(15) 0.0578(2) 0.18563(15) 0.0340(4) Uani 1 1 d .
H9 H 0.7401 0.0651 0.1557 0.041 Uiso 1 1 calc R
C10 C 0.85432(18) 0.1363(3) 0.30769(16) 0.0431(4) Uani 1 1 d .
H10A H 0.8076 0.2395 0.3036 0.052 Uiso 1 1 calc R
H10B H 0.8206 0.0633 0.3604 0.052 Uiso 1 1 calc R
C11 C 0.99415(17) 0.1709(3) 0.35870(15) 0.0407(4) Uani 1 1 d .
H11 H 0.9965 0.2380 0.4292 0.049 Uiso 1 1 calc R
C12 C 0.88614(16) 0.1121(2) -0.01969(15) 0.0364(4) Uani 1 1 d .
H12A H 0.8033 0.0638 -0.0480 0.044 Uiso 1 1 calc R
H12B H 0.8967 0.2052 -0.0695 0.044 Uiso 1 1 calc R
C13 C 1.07363(19) 0.0217(3) 0.39443(16) 0.0491(5) Uani 1 1 d .
H13 H 1.1428 0.0366 0.4551 0.059 Uiso 1 1 calc R
C14 C 1.05793(19) -0.1301(3) 0.35031(18) 0.0531(5) Uani 1 1 d .
H14 H 1.1201 -0.2054 0.3830 0.064 Uiso 1 1 calc R
C15 C 0.95965(18) -0.1972(3) 0.25954(18) 0.0466(5) Uani 1 1 d .
H15 H 0.9635 -0.3112 0.2504 0.056 Uiso 1 1 calc R
C16 C 0.86435(15) -0.1239(2) 0.18671(16) 0.0375(4) Uani 1 1 d .
C17 C 0.77195(18) -0.2287(2) 0.09981(18) 0.0445(4) Uani 1 1 d .
H17 H 0.7718 -0.1867 0.0208 0.053 Uiso 1 1 calc R
C18 C 0.63841(18) -0.2153(2) 0.12349(18) 0.0451(4) Uani 1 1 d .
C19 C 0.6111(2) -0.2747(3) 0.2269(2) 0.0611(6) Uani 1 1 d .
H19 H 0.6745 -0.3263 0.2804 0.073 Uiso 1 1 calc R
C20 C 0.4914(3) -0.2588(4) 0.2522(3) 0.0804(8) Uani 1 1 d .
H20 H 0.4746 -0.2991 0.3225 0.097 Uiso 1 1 calc R
C21 C 0.3979(2) -0.1842(4) 0.1746(4) 0.0888(10) Uani 1 1 d .
H21 H 0.3174 -0.1726 0.1922 0.107 Uiso 1 1 calc R
C22 C 0.4214(2) -0.1265(4) 0.0717(3) 0.0931(10) Uani 1 1 d .
H22 H 0.3566 -0.0770 0.0183 0.112 Uiso 1 1 calc R
C23 C 0.5433(2) -0.1412(3) 0.0452(2) 0.0678(7) Uani 1 1 d .
H23 H 0.5594 -0.1007 -0.0254 0.081 Uiso 1 1 calc R
Cl1 Cl 1.60649(5) 0.39622(10) 0.46602(7) 0.0831(2) Uani 1 1 d .
N1 N 1.02936(12) 0.20586(16) 0.15306(11) 0.0297(3) Uani 1 1 d .
H1N H 1.0892 0.1860 0.1152 0.036 Uiso 1 1 calc R
O1 O 0.80408(15) -0.39874(19) 0.10244(18) 0.0660(5) Uani 1 1 d .
H1 H 0.8688 -0.4114 0.0756 0.099 Uiso 1 1 calc R
O2 O 0.98232(12) -0.00722(16) -0.02400(11) 0.0430(3) Uani 1 1 d .
H2A H 0.9506 -0.0893 -0.0593 0.065 Uiso 1 1 calc R

loop_
_atom_site_aniso_label
_atom_site_aniso_U_11
_atom_site_aniso_U_22
_atom_site_aniso_U_33
_atom_site_aniso_U_23
_atom_site_aniso_U_13
_atom_site_aniso_U_12
C1 0.0416(10) 0.0596(14) 0.0581(12) 0.0062(11) -0.0047(9) -0.0149(10)
C2 0.0578(13) 0.0670(16) 0.0606(13) -0.0224(12) -0.0048(10) -0.0104(12)
C3 0.0509(11) 0.0573(13) 0.0563(12) -0.0236(10) 0.0080(9) -0.0043(11)
C4 0.0419(9) 0.0324(9) 0.0349(8) -0.0007(7) 0.0040(7) -0.0016(8)
C5 0.0432(10) 0.0608(13) 0.0434(10) -0.0120(9) 0.0071(8) -0.0045(10)
C6 0.0420(10) 0.0760(17) 0.0591(13) -0.0055(12) 0.0110(9) -0.0012(12)
C7 0.0387(9) 0.0299(9) 0.0323(8) -0.0041(7) 0.0074(7) 0.0009(7)
C8 0.0331(8) 0.0237(8) 0.0351(8) 0.0026(6) 0.0048(6) 0.0023(7)
C9 0.0285(7) 0.0319(9) 0.0425(9) 0.0023(7) 0.0091(7) 0.0009(7)
C10 0.0427(10) 0.0472(12) 0.0432(10) 0.0004(8) 0.0184(8) 0.0008(9)
C11 0.0451(10) 0.0492(11) 0.0294(8) -0.0018(8) 0.0107(7) -0.0011(9)
C12 0.0397(9) 0.0324(9) 0.0352(9) 0.0015(7) 0.0018(7) -0.0011(8)
C13 0.0449(10) 0.0592(14) 0.0407(10) 0.0186(9) 0.0015(8) -0.0045(10)
C14 0.0463(10) 0.0492(13) 0.0611(12) 0.0258(10) 0.0031(9) 0.0034(10)
C15 0.0453(10) 0.0321(10) 0.0648(12) 0.0140(9) 0.0164(9) 0.0011(8)
C16 0.0339(8) 0.0309(9) 0.0509(10) 0.0043(8) 0.0159(7) -0.0037(8)
C17 0.0467(10) 0.0319(10) 0.0576(11) -0.0020(8) 0.0165(8) -0.0049(8)
C18 0.0384(9) 0.0330(10) 0.0622(12) -0.0025(9) 0.0058(8) -0.0061(8)
C19 0.0491(12) 0.0606(15) 0.0765(15) 0.0097(12) 0.0194(11) -0.0038(11)
C20 0.0623(16) 0.0754(18) 0.113(2) -0.0039(17) 0.0407(16) -0.0105(15)
C21 0.0450(13) 0.0628(18) 0.163(3) -0.024(2) 0.0321(18) -0.0086(13)
C22 0.0460(13) 0.0643(18) 0.153(3) -0.003(2) -0.0217(16) 0.0058(14)
C23 0.0542(12) 0.0562(15) 0.0840(16) 0.0082(12) -0.0096(11) -0.0034(11)
Cl1 0.0457(3) 0.1012(6) 0.0930(5) 0.0028(4) -0.0104(3) -0.0194(3)
N1 0.0327(7) 0.0295(7) 0.0283(6) -0.0013(5) 0.0089(5) -0.0017(6)
O1 0.0532(9) 0.0343(8) 0.1178(14) -0.0158(8) 0.0347(9) -0.0081(7)
O2 0.0451(7) 0.0359(7) 0.0488(8) -0.0135(6) 0.0107(6) -0.0034(6)

loop_
_atom_type_symbol
_atom_type_description
_atom_type_scat_dispersion_real
_atom_type_scat_dispersion_imag
_atom_type_scat_source
C C 0.0033 0.0016 'International Tables Vol C Tables 4.2.6.8 and 6.1.1.4'
H H 0.0000 0.0000 'International Tables Vol C Tables 4.2.6.8 and 6.1.1.4'
N N 0.0061 0.0033 'International Tables Vol C Tables 4.2.6.8 and 6.1.1.4'
O O 0.0106 0.0060 'International Tables Vol C Tables 4.2.6.8 and 6.1.1.4'
Cl Cl 0.1484 0.1585 'International Tables Vol C Tables 4.2.6.8 and 6.1.1.4'

loop_
_geom_angle_atom_site_label_1
_geom_angle_atom_site_label_2
_geom_angle_atom_site_label_3
_geom_angle
C6 C1 C2 121.14(19)
C6 C1 Cl1 119.48(18)
C2 C1 Cl1 119.38(17)
C1 C2 C3 118.9(2)
C4 C3 C2 122.0(2)
C3 C4 C5 117.43(17)
C3 C4 C7 119.36(16)
C5 C4 C7 123.16(15)
C6 C5 C4 121.21(18)
C1 C6 C5 119.3(2)
N1 C7 C4 111.00(13)
N1 C7 C11 112.22(13)
C4 C7 C11 111.93(14)
N1 C8 C12 107.46(13)
N1 C8 C9 113.58(12)
C12 C8 C9 115.97(14)
C16 C9 C10 113.58(15)
C16 C9 C8 116.79(14)
C10 C9 C8 107.58(14)
C11 C10 C9 113.96(14)
C13 C11 C10 115.28(17)
C13 C11 C7 110.86(15)
C10 C11 C7 109.16(14)
O2 C12 C8 109.33(13)
C14 C13 C11 128.05(18)
C13 C14 C15 130.48(19)
C16 C15 C14 131.23(19)
C15 C16 C9 125.82(17)
C15 C16 C17 119.65(17)
C9 C16 C17 114.43(15)
O1 C17 C18 107.48(15)
O1 C17 C16 113.51(17)
C18 C17 C16 110.92(15)
C23 C18 C19 118.6(2)
C23 C18 C17 121.4(2)
C19 C18 C17 119.97(18)
C18 C19 C20 121.0(2)
C21 C20 C19 120.0(3)
C20 C21 C22 120.3(2)
C21 C22 C23 120.2(3)
C18 C23 C22 119.8(3)
C7 N1 C8 113.83(12)

loop_
_geom_bond_atom_site_label_1
_geom_bond_atom_site_label_2
_geom_bond_distance
C1 C6 1.363(3)
C1 C2 1.370(3)
C1 Cl1 1.7462(19)
C2 C3 1.378(3)
C3 C4 1.380(3)
C4 C5 1.386(3)
C4 C7 1.514(2)
C5 C6 1.387(3)
C7 N1 1.4623(19)
C7 C11 1.558(2)
C8 N1 1.469(2)
C8 C12 1.519(2)
C8 C9 1.549(2)
C9 C16 1.511(3)
C9 C10 1.532(2)
C10 C11 1.531(3)
C11 C13 1.491(3)
C12 O2 1.421(2)
C13 C14 1.329(3)
C14 C15 1.449(3)
C15 C16 1.337(3)
C16 C17 1.531(3)
C17 O1 1.417(2)
C17 C18 1.513(3)
C18 C23 1.371(3)
C18 C19 1.377(3)
C19 C20 1.377(3)
C20 C21 1.358(4)
C21 C22 1.352(5)
C22 C23 1.404(4)

loop_
_geom_hbond_atom_site_label_D
_geom_hbond_atom_site_label_H
_geom_hbond_atom_site_label_A
_geom_hbond_distance_DH
_geom_hbond_distance_HA
_geom_hbond_distance_DA
_geom_hbond_angle_DHA
_geom_hbond_site_symmetry_A
O1 H1 O2 0.82 1.97 2.765(2) 163.7 2_745
O2 H2A N1 0.82 2.02 2.7543(18) 149.3 2_745

loop_
_geom_torsion_atom_site_label_1
_geom_torsion_atom_site_label_2
_geom_torsion_atom_site_label_3
_geom_torsion_atom_site_label_4
_geom_torsion
C6 C1 C2 C3 -0.7(4)
Cl1 C1 C2 C3 179.55(19)
C1 C2 C3 C4 2.0(4)
C2 C3 C4 C5 -2.3(3)
C2 C3 C4 C7 175.4(2)
C3 C4 C5 C6 1.3(3)
C7 C4 C5 C6 -176.3(2)
C2 C1 C6 C5 -0.2(4)
Cl1 C1 C6 C5 179.50(18)
C4 C5 C6 C1 -0.1(4)
C3 C4 C7 N1 167.98(18)
C5 C4 C7 N1 -14.5(2)
C3 C4 C7 C11 -65.8(2)
C5 C4 C7 C11 111.7(2)
N1 C8 C9 C16 -75.61(19)
C12 C8 C9 C16 49.6(2)
N1 C8 C9 C10 53.44(18)
C12 C8 C9 C10 178.66(14)
C16 C9 C10 C11 76.4(2)
C8 C9 C10 C11 -54.42(19)
C9 C10 C11 C13 -71.0(2)
C9 C10 C11 C7 54.5(2)
N1 C7 C11 C13 75.77(18)
C4 C7 C11 C13 -49.8(2)
N1 C7 C11 C10 -52.27(19)
C4 C7 C11 C10 -177.85(15)
N1 C8 C12 O2 46.40(17)
C9 C8 C12 O2 -81.89(18)
C10 C11 C13 C14 28.7(3)
C7 C11 C13 C14 -96.0(2)
C11 C13 C14 C15 -2.3(4)
C13 C14 C15 C16 7.5(4)
C14 C15 C16 C9 -2.9(3)
C14 C15 C16 C17 -178.80(19)
C10 C9 C16 C15 -35.5(2)
C8 C9 C16 C15 90.6(2)
C10 C9 C16 C17 140.61(15)
C8 C9 C16 C17 -93.26(17)
C15 C16 C17 O1 -3.5(2)
C9 C16 C17 O1 -179.85(16)
C15 C16 C17 C18 117.62(19)
C9 C16 C17 C18 -58.7(2)
O1 C17 C18 C23 -121.9(2)
C16 C17 C18 C23 113.5(2)
O1 C17 C18 C19 59.8(3)
C16 C17 C18 C19 -64.9(2)
C23 C18 C19 C20 -0.7(4)
C17 C18 C19 C20 177.7(2)
C18 C19 C20 C21 0.2(4)
C19 C20 C21 C22 0.6(5)
C20 C21 C22 C23 -1.0(5)
C19 C18 C23 C22 0.3(3)
C17 C18 C23 C22 -178.1(2)
C21 C22 C23 C18 0.5(4)
C4 C7 N1 C8 -179.87(13)
C11 C7 N1 C8 54.05(18)
C12 C8 N1 C7 174.79(13)
C9 C8 N1 C7 -55.56(18)
